data_7207495
loop_
_publ_author_name
'Lee, Raeeun'
'Igashira-Kamiyama, Asako'
'Motoyoshi, Hiroki'
'Konno, Takumi'

_publ_section_title
;
 Aggregation of chiral hexanuclear complex-cations into cationic
 metallosupramolecules with concomitant aggregation of inorganic
 counter-anions into anionic clusters
;
_journal_issue 6
_journal_name_full CrystEngComm
_journal_page_first 1936
_journal_paper_doi 10.1039/c2ce06539h
_journal_volume 14
_journal_year 2012
_chemical_absolute_configuration rm
_chemical_formula_sum 'C72 H89.33 Au4 Cl2 Co2 N4 O20.67 P4 S4'
_chemical_formula_weight 2570.22
_chemical_name_systematic
;
?
;
_space_group_IT_number 196
_symmetry_cell_setting cubic
_symmetry_space_group_name_Hall 'F 2 2 3'
_symmetry_space_group_name_H-M 'F 2 3'
_atom_sites_solution_hydrogens geom
_atom_sites_solution_primary direct
_atom_sites_solution_secondary difmap
_audit_creation_method SHELXL-97
_cell_angle_alpha 90.00
_cell_angle_beta 90.00
_cell_angle_gamma 90.00
_cell_formula_units_Z 24
_cell_length_a 38.4167(8)
_cell_length_b 38.4167(8)
_cell_length_c 38.4167(8)
_cell_measurement_reflns_used 86974
_cell_measurement_temperature 200(2)
_cell_measurement_theta_max 27.4
_cell_measurement_theta_min 3.0
_cell_volume 56697(2)
_computing_cell_refinement PROCESS-AUTO
_computing_data_collection PROCESS-AUTO
_computing_data_reduction CrystalStructure
_computing_molecular_graphics 'Yadokari-XG 2009 (Wakita Nemoto et al., 2009)'
_computing_publication_material 'Yadokari-XG 2009 (Wakita,Nemoto et al., 2009)'
_computing_structure_refinement 'SHELXL-97 (Sheldrick, 1997)'
_computing_structure_solution 'SHELXS-97 (Sheldrick, 1990)'
_diffrn_ambient_temperature 200(2)
_diffrn_detector_area_resol_mean 10.00
_diffrn_measured_fraction_theta_full 0.998
_diffrn_measured_fraction_theta_max 0.998
_diffrn_measurement_device_type 'Rigaku RAXIS-RAPID'
_diffrn_measurement_method \w
_diffrn_radiation_monochromator graphite
_diffrn_radiation_source 'fine-focus sealed tube'
_diffrn_radiation_type MoK\a
_diffrn_radiation_wavelength 0.71075
_diffrn_reflns_av_R_equivalents 0.1265
_diffrn_reflns_av_sigmaI/netI 0.0596
_diffrn_reflns_limit_h_max 49
_diffrn_reflns_limit_h_min -49
_diffrn_reflns_limit_k_max 41
_diffrn_reflns_limit_k_min -49
_diffrn_reflns_limit_l_max 49
_diffrn_reflns_limit_l_min -49
_diffrn_reflns_number 138137
_diffrn_reflns_theta_full 27.43
_diffrn_reflns_theta_max 27.43
_diffrn_reflns_theta_min 3.00
_exptl_absorpt_coefficient_mu 6.806
_exptl_absorpt_correction_T_max 0.5493
_exptl_absorpt_correction_T_min 0.4284
_exptl_absorpt_correction_type multi-scan
_exptl_absorpt_process_details
;
Higashi, T. (1995). Program for Absorption Correction.
Rigaku Corporation, Tokyo, Japan.
;
_exptl_crystal_colour purple
_exptl_crystal_density_diffrn 1.807
_exptl_crystal_density_method 'not measured'
_exptl_crystal_description block
_exptl_crystal_F_000 29824
_exptl_crystal_size_max 0.15
_exptl_crystal_size_mid 0.15
_exptl_crystal_size_min 0.10
_refine_diff_density_max 1.736
_refine_diff_density_min -1.994
_refine_diff_density_rms 0.390
_refine_ls_abs_structure_details 'Flack H D (1983), Acta Cryst. A39, 876-881'
_refine_ls_abs_structure_Flack 0.006(8)
_refine_ls_extinction_method none
_refine_ls_goodness_of_fit_ref 0.976
_refine_ls_hydrogen_treatment constr
_refine_ls_matrix_type full
_refine_ls_number_parameters 523
_refine_ls_number_reflns 10786
_refine_ls_number_restraints 99
_refine_ls_restrained_S_all 0.980
_refine_ls_R_factor_all 0.0664
_refine_ls_R_factor_gt 0.0537
_refine_ls_shift/su_max 0.002
_refine_ls_shift/su_mean 0.000
_refine_ls_structure_factor_coef Fsqd
_refine_ls_weighting_details 'calc w=1/[\s^2^(Fo^2^)+(0.1000P)^2^+0.0000P] where P=(Fo^2^+2Fc^2^)/3'
_refine_ls_weighting_scheme calc
_refine_ls_wR_factor_gt 0.1341
_refine_ls_wR_factor_ref 0.1441
_reflns_number_gt 9011
_reflns_number_total 10786
_reflns_threshold_expression >2sigma(I)
_cod_data_source_file c2ce06539h.txt
_cod_data_source_block '[2](ClO4)2'
_cod_depositor_comments
;
The following automatic conversions were performed:

'_symmetry_cell_setting' value 'Cubic' changed to 'cubic' according
to /home/saulius/struct/CIF-dictionaries/cif_core.dic dictionary
named 'cif_core.dic' version 2.4.1 from 2010-06-29.

Automatic conversion script
Id: cif_fix_values 1715 2011-07-08 13:25:40Z adriana 
;
_cod_original_sg_symbol_H-M F23
_cod_database_code 7207495

loop_
_symmetry_equiv_pos_as_xyz
'x, y, z'
'-x, -y, z'
'x, -y, -z'
'-x, y, -z'
'z, x, y'
'y, z, x'
'-z, -x, y'
'-y, z, -x'
'z, -x, -y'
'-y, -z, x'
'-z, x, -y'
'y, -z, -x'
'x, y+1/2, z+1/2'
'-x, -y+1/2, z+1/2'
'x, -y+1/2, -z+1/2'
'-x, y+1/2, -z+1/2'
'z, x+1/2, y+1/2'
'y, z+1/2, x+1/2'
'-z, -x+1/2, y+1/2'
'-y, z+1/2, -x+1/2'
'z, -x+1/2, -y+1/2'
'-y, -z+1/2, x+1/2'
'-z, x+1/2, -y+1/2'
'y, -z+1/2, -x+1/2'
'x+1/2, y, z+1/2'
'-x+1/2, -y, z+1/2'
'x+1/2, -y, -z+1/2'
'-x+1/2, y, -z+1/2'
'z+1/2, x, y+1/2'
'y+1/2, z, x+1/2'
'-z+1/2, -x, y+1/2'
'-y+1/2, z, -x+1/2'
'z+1/2, -x, -y+1/2'
'-y+1/2, -z, x+1/2'
'-z+1/2, x, -y+1/2'
'y+1/2, -z, -x+1/2'
'x+1/2, y+1/2, z'
'-x+1/2, -y+1/2, z'
'x+1/2, -y+1/2, -z'
'-x+1/2, y+1/2, -z'
'z+1/2, x+1/2, y'
'y+1/2, z+1/2, x'
'-z+1/2, -x+1/2, y'
'-y+1/2, z+1/2, -x'
'z+1/2, -x+1/2, -y'
'-y+1/2, -z+1/2, x'
'-z+1/2, x+1/2, -y'
'y+1/2, -z+1/2, -x'

loop_
_atom_site_label
_atom_site_type_symbol
_atom_site_fract_x
_atom_site_fract_y
_atom_site_fract_z
_atom_site_U_iso_or_equiv
_atom_site_adp_type
_atom_site_occupancy
_atom_site_symmetry_multiplicity
_atom_site_calc_flag
_atom_site_refinement_flags
_atom_site_disorder_assembly
_atom_site_disorder_group
Au1 Au 0.513233(10) 0.171520(10) 0.254149(11) 0.03780(11) Uani 1 1 d . . .
Au2 Au 0.476424(11) 0.220733(11) 0.180995(11) 0.04127(12) Uani 1 1 d . . .
Co1 Co 0.49168(4) 0.12775(4) 0.17603(3) 0.0369(3) Uani 1 1 d . . .
S1 S 0.46743(6) 0.14188(7) 0.22843(6) 0.0356(5) Uani 1 1 d . . .
S2 S 0.51894(7) 0.17999(7) 0.16744(7) 0.0424(6) Uani 1 1 d . . .
P1 P 0.55985(7) 0.19921(7) 0.27762(8) 0.0387(6) Uani 1 1 d . . .
P2 P 0.43383(7) 0.25964(7) 0.19319(7) 0.0404(6) Uani 1 1 d . . .
O1 O 0.53204(18) 0.10928(19) 0.19824(19) 0.0409(16) Uani 1 1 d . . .
O2 O 0.5472(2) 0.0687(2) 0.2362(2) 0.0500(19) Uani 1 1 d . . .
O3 O 0.45163(19) 0.1443(2) 0.15113(19) 0.0452(18) Uani 1 1 d . . .
O4 O 0.4373(2) 0.1666(3) 0.0998(2) 0.066(3) Uani 1 1 d . . .
N1 N 0.4730(2) 0.0811(2) 0.1847(2) 0.044(2) Uani 1 1 d . . .
H1 H 0.4491 0.0809 0.1842 0.053 Uiso 1 1 calc R . .
H2 H 0.4814 0.0652 0.1689 0.053 Uiso 1 1 calc R . .
N2 N 0.5077(3) 0.1157(3) 0.1297(3) 0.054(2) Uani 1 1 d . . .
H3 H 0.5314 0.1124 0.1292 0.065 Uiso 1 1 calc R . .
H4 H 0.4968 0.0959 0.1216 0.065 Uiso 1 1 calc R . .
C1 C 0.4682(3) 0.0966(3) 0.2469(3) 0.040(2) Uani 1 1 d . . .
C2 C 0.4866(3) 0.0741(3) 0.2207(3) 0.039(2) Uani 1 1 d . . .
H5 H 0.4834 0.0490 0.2267 0.047 Uiso 1 1 calc R . .
C3 C 0.5250(3) 0.0827(3) 0.2189(3) 0.041(2) Uani 1 1 d . . .
C4 C 0.4853(3) 0.0962(3) 0.2828(3) 0.046(3) Uani 1 1 d . . .
H6 H 0.4849 0.1198 0.2926 0.056 Uiso 1 1 calc R . .
H7 H 0.5095 0.0884 0.2806 0.056 Uiso 1 1 calc R . .
H8 H 0.4726 0.0803 0.2981 0.056 Uiso 1 1 calc R . .
C5 C 0.4301(3) 0.0850(3) 0.2529(3) 0.048(3) Uani 1 1 d . . .
H9 H 0.4147 0.1053 0.2510 0.057 Uiso 1 1 calc R . .
H10 H 0.4279 0.0748 0.2761 0.057 Uiso 1 1 calc R . .
H11 H 0.4236 0.0677 0.2353 0.057 Uiso 1 1 calc R . .
C6 C 0.5187(3) 0.1775(4) 0.1181(3) 0.054(3) Uani 1 1 d . . .
C7 C 0.4971(3) 0.1473(3) 0.1089(3) 0.051(3) Uani 1 1 d . . .
H12 H 0.4987 0.1424 0.0834 0.061 Uiso 1 1 calc R . .
C8 C 0.4593(3) 0.1536(3) 0.1196(3) 0.051(3) Uani 1 1 d . . .
C9 C 0.5068(4) 0.2121(4) 0.1009(4) 0.066(4) Uani 1 1 d . . .
H13 H 0.5094 0.2312 0.1176 0.079 Uiso 1 1 calc R . .
H14 H 0.4824 0.2101 0.0938 0.079 Uiso 1 1 calc R . .
H15 H 0.5213 0.2168 0.0804 0.079 Uiso 1 1 calc R . .
C10 C 0.5566(3) 0.1719(4) 0.1076(4) 0.070(4) Uani 1 1 d . . .
H16 H 0.5680 0.1945 0.1044 0.084 Uiso 1 1 calc R . .
H17 H 0.5576 0.1587 0.0858 0.084 Uiso 1 1 calc R . .
H18 H 0.5687 0.1589 0.1260 0.084 Uiso 1 1 calc R . .
C11 C 0.5605(3) 0.2458(3) 0.2698(2) 0.041(2) Uani 1 1 d . . .
H19 H 0.5398 0.2566 0.2808 0.049 Uiso 1 1 calc R . .
H20 H 0.5815 0.2560 0.2807 0.049 Uiso 1 1 calc R . .
C12 C 0.5644(3) 0.1945(3) 0.3241(3) 0.047(3) Uani 1 1 d . . .
C13 C 0.5715(4) 0.2202(4) 0.3461(3) 0.061(3) Uani 1 1 d . . .
H21 H 0.5737 0.2434 0.3378 0.073 Uiso 1 1 calc R . .
C14 C 0.5760(4) 0.2126(5) 0.3826(3) 0.073(4) Uani 1 1 d . . .
H22 H 0.5814 0.2311 0.3981 0.088 Uiso 1 1 calc R . .
C15 C 0.5729(5) 0.1819(4) 0.3946(4) 0.077(4) Uani 1 1 d U . .
H23 H 0.5763 0.1773 0.4187 0.092 Uiso 1 1 calc R . .
C16 C 0.5646(6) 0.1562(6) 0.3727(5) 0.105(6) Uani 1 1 d U . .
H24 H 0.5624 0.1333 0.3817 0.126 Uiso 1 1 calc R . .
C17 C 0.5593(6) 0.1610(4) 0.3387(4) 0.093(6) Uani 1 1 d . . .
H25 H 0.5521 0.1422 0.3245 0.112 Uiso 1 1 calc R . .
C18 C 0.6003(3) 0.1828(3) 0.2582(3) 0.043(2) Uani 1 1 d . . .
C19 C 0.6331(3) 0.1955(4) 0.2707(4) 0.066(4) Uani 1 1 d . . .
H26 H 0.6339 0.2125 0.2887 0.080 Uiso 1 1 calc R . .
C20 C 0.6623(4) 0.1834(4) 0.2569(4) 0.066(4) Uani 1 1 d . . .
H27 H 0.6841 0.1902 0.2663 0.079 Uiso 1 1 calc R . .
C21 C 0.6610(4) 0.1602(3) 0.2282(4) 0.065(4) Uani 1 1 d . . .
H28 H 0.6821 0.1530 0.2176 0.079 Uiso 1 1 calc R . .
C22 C 0.6312(4) 0.1483(4) 0.2160(4) 0.064(4) Uani 1 1 d . . .
H29 H 0.6312 0.1319 0.1975 0.077 Uiso 1 1 calc R . .
C23 C 0.5992(3) 0.1598(3) 0.2302(3) 0.051(3) Uani 1 1 d . . .
H30 H 0.5776 0.1520 0.2210 0.061 Uiso 1 1 calc R . .
C24 C 0.4302(3) 0.2675(3) 0.2396(3) 0.051(3) Uani 1 1 d . . .
H31 H 0.4500 0.2821 0.2474 0.061 Uiso 1 1 calc R . .
H32 H 0.4084 0.2804 0.2445 0.061 Uiso 1 1 calc R . .
C25 C 0.4383(3) 0.3025(3) 0.1728(3) 0.047(3) Uani 1 1 d U . .
C26 C 0.4168(4) 0.3292(3) 0.1821(4) 0.068(4) Uani 1 1 d U . .
H33 H 0.4017 0.3269 0.2016 0.082 Uiso 1 1 calc R . .
C27 C 0.4171(5) 0.3607(4) 0.1622(5) 0.075(5) Uani 1 1 d U . .
H34 H 0.4005 0.3784 0.1665 0.090 Uiso 1 1 calc R . .
C28 C 0.4419(7) 0.3647(5) 0.1367(6) 0.110(7) Uani 1 1 d U . .
H35 H 0.4442 0.3862 0.1247 0.132 Uiso 1 1 calc R . .
C29 C 0.4625(6) 0.3383(6) 0.1293(7) 0.121(8) Uani 1 1 d U . .
H36 H 0.4782 0.3412 0.1104 0.145 Uiso 1 1 calc R . .
C30 C 0.4633(5) 0.3063(5) 0.1469(5) 0.083(5) Uani 1 1 d U . .
H37 H 0.4797 0.2886 0.1416 0.099 Uiso 1 1 calc R . .
C31 C 0.3925(3) 0.2447(3) 0.1778(3) 0.050(3) Uani 1 1 d . . .
C32 C 0.3614(4) 0.2602(4) 0.1905(5) 0.072(4) Uani 1 1 d . . .
H38 H 0.3624 0.2779 0.2078 0.086 Uiso 1 1 calc R . .
C33 C 0.3291(4) 0.2492(4) 0.1772(6) 0.086(5) Uani 1 1 d . . .
H39 H 0.3080 0.2577 0.1868 0.104 Uiso 1 1 calc R . .
C34 C 0.3286(4) 0.2257(5) 0.1500(5) 0.082(5) Uani 1 1 d . . .
H40 H 0.3071 0.2208 0.1387 0.098 Uiso 1 1 calc R . .
C35 C 0.3599(4) 0.2084(4) 0.1383(4) 0.076(5) Uani 1 1 d . . .
H41 H 0.3591 0.1909 0.1208 0.092 Uiso 1 1 calc R . .
C36 C 0.3907(3) 0.2179(4) 0.1532(3) 0.055(3) Uani 1 1 d . . .
H42 H 0.4115 0.2061 0.1467 0.066 Uiso 1 1 calc R . .
Cl1 Cl 0.2404(5) 0.2404(5) 0.2404(5) 0.122(9) Uiso 0.25 3 d SPD . .
Cl2 Cl 0.57010(17) 0.07010(17) 0.07010(17) 0.102(3) Uani 1 3 d SDU . .
Cl3 Cl 0.5000 0.1447(3) 0.0000 0.123(3) Uani 1 2 d SDU . .
Cl4 Cl 0.7475(19) 0.2459(18) 0.2490(18) 0.055(11) Uiso 0.083 1 d PD A -1
O5 O 0.2643(6) 0.2357(6) 0.2643(6) 0.122(9) Uiso 0.25 3 d SPD . .
O6 O 0.2500 0.2500 0.2060(7) 0.122(9) Uiso 0.50 2 d SPD . .
O7 O 0.5921(3) 0.0921(3) 0.0921(3) 0.222(16) Uani 1 3 d SDU . .
O8 O 0.5538(5) 0.0475(5) 0.0928(4) 0.201(10) Uani 1 1 d DU . .
O9 O 0.5224(4) 0.1647(5) 0.0207(4) 0.234(11) Uani 1 1 d DU . .
O10 O 0.4788(4) 0.1230(4) 0.0219(3) 0.205(11) Uani 1 1 d DU . .
O11 O 0.7116(17) 0.241(3) 0.245(3) 0.056(15) Uiso 0.08333 1 d PD A -1
O12 O 0.755(3) 0.249(3) 0.2847(19) 0.056(15) Uiso 0.08333 1 d PD A -1
O13 O 0.766(3) 0.2174(18) 0.235(3) 0.056(15) Uiso 0.08333 1 d PD A -1
O14 O 0.758(2) 0.2763(19) 0.231(3) 0.056(15) Uiso 0.08333 1 d PD A -1
O15 O 0.3813(5) 0.1187(5) 0.1187(5) 0.128(9) Uani 1 3 d S . .
O16 O 0.5066(3) 0.2755(3) 0.0364(3) 0.088(3) Uani 1 1 d . . .
O17 O 0.5121(7) 0.3466(7) 0.0387(7) 0.096(7) Uiso 0.50 1 d P B 1
O18 O 0.5603(11) 0.3774(11) 0.0230(11) 0.163(14) Uiso 0.50 1 d P C 2

loop_
_atom_site_aniso_label
_atom_site_aniso_U_11
_atom_site_aniso_U_22
_atom_site_aniso_U_33
_atom_site_aniso_U_23
_atom_site_aniso_U_13
_atom_site_aniso_U_12
Au1 0.0377(2) 0.0377(2) 0.0380(2) -0.00257(16) -0.00310(16) -0.00265(16)
Au2 0.0386(2) 0.0460(2) 0.0392(2) 0.00503(17) -0.00149(16) -0.00372(17)
Co1 0.0332(7) 0.0430(8) 0.0346(7) 0.0010(6) -0.0028(5) -0.0006(6)
S1 0.0277(11) 0.0387(13) 0.0403(13) -0.0030(10) -0.0039(10) -0.0019(9)
S2 0.0382(13) 0.0494(15) 0.0395(13) 0.0064(11) -0.0001(10) -0.0019(11)
P1 0.0382(14) 0.0372(14) 0.0408(14) -0.0054(11) -0.0058(11) -0.0058(11)
P2 0.0381(14) 0.0425(15) 0.0407(14) 0.0057(11) -0.0034(11) -0.0024(11)
O1 0.034(4) 0.044(4) 0.045(4) -0.001(3) 0.003(3) 0.002(3)
O2 0.043(4) 0.056(5) 0.051(4) 0.011(4) -0.008(3) 0.005(4)
O3 0.037(4) 0.059(5) 0.039(4) 0.001(3) 0.000(3) 0.001(3)
O4 0.056(5) 0.102(8) 0.040(4) 0.020(5) -0.011(4) 0.005(5)
N1 0.039(5) 0.043(5) 0.049(5) -0.009(4) -0.009(4) 0.004(4)
N2 0.058(6) 0.059(6) 0.046(5) -0.009(5) -0.015(5) 0.002(5)
C1 0.041(5) 0.042(5) 0.037(5) 0.008(4) -0.005(4) -0.005(4)
C2 0.034(5) 0.040(5) 0.044(6) 0.000(4) -0.007(4) 0.003(4)
C3 0.038(5) 0.045(6) 0.038(5) 0.002(5) 0.000(4) 0.005(4)
C4 0.047(6) 0.045(6) 0.047(6) -0.003(5) -0.003(5) -0.005(5)
C5 0.041(6) 0.053(6) 0.049(6) 0.003(5) 0.002(5) -0.010(5)
C6 0.042(6) 0.068(8) 0.050(7) 0.017(6) 0.009(5) -0.002(6)
C7 0.061(7) 0.059(7) 0.032(5) -0.003(5) -0.006(5) -0.007(6)
C8 0.063(7) 0.058(7) 0.032(5) 0.007(5) -0.015(5) -0.006(6)
C9 0.050(7) 0.083(10) 0.065(8) 0.019(7) 0.009(6) 0.007(7)
C10 0.036(7) 0.094(11) 0.079(9) 0.009(8) 0.011(6) 0.007(7)
C11 0.055(6) 0.034(5) 0.033(5) -0.009(4) 0.005(4) -0.003(5)
C12 0.048(6) 0.047(6) 0.047(6) 0.000(5) -0.003(5) -0.004(5)
C13 0.083(10) 0.050(7) 0.050(7) 0.000(6) -0.007(6) 0.001(7)
C14 0.083(10) 0.101(12) 0.035(6) -0.018(7) 0.002(6) 0.010(9)
C15 0.103(11) 0.087(10) 0.039(7) 0.017(7) -0.009(7) -0.007(9)
C16 0.146(15) 0.103(12) 0.066(10) 0.024(9) -0.017(10) -0.020(11)
C17 0.166(19) 0.050(8) 0.063(10) -0.003(7) -0.012(11) -0.017(10)
C18 0.045(6) 0.041(6) 0.044(6) 0.007(4) -0.006(5) -0.008(5)
C19 0.043(7) 0.083(10) 0.073(9) -0.015(7) -0.010(6) 0.016(6)
C20 0.051(7) 0.081(10) 0.066(9) -0.009(7) -0.002(6) -0.001(7)
C21 0.056(8) 0.052(8) 0.088(11) 0.015(7) 0.015(7) 0.007(6)
C22 0.067(9) 0.055(8) 0.071(9) -0.004(7) 0.018(7) -0.001(7)
C23 0.043(6) 0.054(7) 0.055(7) -0.007(5) 0.005(5) -0.002(5)
C24 0.055(7) 0.039(6) 0.058(7) 0.003(5) 0.011(6) 0.002(5)
C25 0.045(6) 0.047(6) 0.048(6) -0.007(5) -0.010(5) -0.013(5)
C26 0.085(10) 0.048(7) 0.073(9) 0.013(6) -0.035(8) -0.015(7)
C27 0.085(10) 0.052(8) 0.089(11) 0.023(7) -0.042(9) -0.012(7)
C28 0.138(17) 0.078(12) 0.115(15) 0.050(11) -0.048(13) -0.042(12)
C29 0.104(14) 0.103(14) 0.155(18) 0.076(14) 0.024(13) -0.030(12)
C30 0.079(10) 0.088(11) 0.080(10) 0.025(9) 0.009(8) -0.011(9)
C31 0.046(6) 0.050(7) 0.055(7) 0.011(5) -0.009(5) -0.007(5)
C32 0.052(8) 0.063(9) 0.100(12) -0.004(8) -0.016(8) -0.001(6)
C33 0.040(7) 0.059(8) 0.160(17) 0.014(11) -0.016(9) -0.006(7)
C34 0.055(9) 0.087(12) 0.103(13) 0.039(10) -0.030(9) -0.016(8)
C35 0.094(12) 0.086(10) 0.048(7) 0.016(7) -0.029(7) -0.045(9)
C36 0.050(7) 0.072(8) 0.045(6) -0.008(6) -0.002(5) -0.009(6)
Cl2 0.102(3) 0.102(3) 0.102(3) 0.022(3) 0.022(3) 0.022(3)
Cl3 0.103(5) 0.188(9) 0.078(4) 0.000 0.014(4) 0.000
O7 0.222(16) 0.222(16) 0.222(16) -0.037(16) -0.037(16) -0.037(16)
O8 0.134(15) 0.193(19) 0.28(2) 0.113(18) 0.034(16) -0.035(13)
O9 0.164(17) 0.38(3) 0.154(17) -0.094(19) -0.076(14) -0.06(2)
O10 0.27(2) 0.25(2) 0.093(11) -0.029(13) 0.053(13) -0.159(19)
O15 0.128(9) 0.128(9) 0.128(9) 0.014(11) -0.014(11) -0.014(11)
O16 0.070(7) 0.113(9) 0.081(7) 0.005(7) -0.010(6) 0.015(6)

loop_
_atom_type_symbol
_atom_type_description
_atom_type_scat_dispersion_real
_atom_type_scat_dispersion_imag
_atom_type_scat_source
C C 0.0033 0.0016 'International Tables Vol C Tables 4.2.6.8 and 6.1.1.4'
H H 0.0000 0.0000 'International Tables Vol C Tables 4.2.6.8 and 6.1.1.4'
O O 0.0106 0.0060 'International Tables Vol C Tables 4.2.6.8 and 6.1.1.4'
N N 0.0061 0.0033 'International Tables Vol C Tables 4.2.6.8 and 6.1.1.4'
P P 0.1023 0.0942 'International Tables Vol C Tables 4.2.6.8 and 6.1.1.4'
Co Co 0.3494 0.9721 'International Tables Vol C Tables 4.2.6.8 and 6.1.1.4'
Au Au -2.0133 8.8022 'International Tables Vol C Tables 4.2.6.8 and 6.1.1.4'
S S 0.1246 0.1234 'International Tables Vol C Tables 4.2.6.8 and 6.1.1.4'
Cl Cl 0.1484 0.1585 'International Tables Vol C Tables 4.2.6.8 and 6.1.1.4'

loop_
_geom_angle_atom_site_label_1
_geom_angle_atom_site_label_2
_geom_angle_atom_site_label_3
_geom_angle
_geom_angle_site_symmetry_1
_geom_angle_site_symmetry_3
P1 Au1 S1 177.30(10) . .
P2 Au2 S2 178.31(10) . .
O1 Co1 O3 176.2(3) . .
O1 Co1 N2 93.7(4) . .
O3 Co1 N2 82.9(4) . .
O1 Co1 N1 83.1(3) . .
O3 Co1 N1 95.5(4) . .
N2 Co1 N1 93.1(4) . .
O1 Co1 S1 91.5(2) . .
O3 Co1 S1 91.9(2) . .
N2 Co1 S1 174.4(3) . .
N1 Co1 S1 85.3(3) . .
O1 Co1 S2 91.1(2) . .
O3 Co1 S2 90.2(3) . .
N2 Co1 S2 86.1(3) . .
N1 Co1 S2 174.1(3) . .
S1 Co1 S2 96.06(11) . .
C1 S1 Co1 96.1(4) . .
C1 S1 Au1 106.4(3) . .
Co1 S1 Au1 100.53(10) . .
C6 S2 Co1 95.6(4) . .
C6 S2 Au2 104.7(4) . .
Co1 S2 Au2 103.71(11) . .
C12 P1 C11 105.2(5) . .
C12 P1 C18 106.7(5) . .
C11 P1 C18 105.0(5) . .
C12 P1 Au1 115.0(4) . .
C11 P1 Au1 114.0(4) . .
C18 P1 Au1 110.2(4) . .
C31 P2 C24 108.1(6) . .
C31 P2 C25 103.3(5) . .
C24 P2 C25 106.1(5) . .
C31 P2 Au2 111.2(4) . .
C24 P2 Au2 111.6(4) . .
C25 P2 Au2 115.9(4) . .
C3 O1 Co1 112.9(6) . .
C8 O3 Co1 111.9(7) . .
C2 N1 Co1 101.1(6) . .
C2 N1 H1 111.5 . .
Co1 N1 H1 111.5 . .
C2 N1 H2 111.5 . .
Co1 N1 H2 111.5 . .
H1 N1 H2 109.4 . .
C7 N2 Co1 102.1(7) . .
C7 N2 H3 111.4 . .
Co1 N2 H3 111.4 . .
C7 N2 H4 111.4 . .
Co1 N2 H4 111.4 . .
H3 N2 H4 109.2 . .
C2 C1 C4 113.4(8) . .
C2 C1 C5 112.4(9) . .
C4 C1 C5 105.8(9) . .
C2 C1 S1 106.6(7) . .
C4 C1 S1 110.8(7) . .
C5 C1 S1 107.8(7) . .
N1 C2 C1 110.5(8) . .
N1 C2 C3 104.9(9) . .
C1 C2 C3 111.4(9) . .
N1 C2 H5 110.0 . .
C1 C2 H5 110.0 . .
C3 C2 H5 110.0 . .
O2 C3 O1 122.0(10) . .
O2 C3 C2 124.4(10) . .
O1 C3 C2 113.4(9) . .
C1 C4 H6 109.5 . .
C1 C4 H7 109.5 . .
H6 C4 H7 109.5 . .
C1 C4 H8 109.5 . .
H6 C4 H8 109.5 . .
H7 C4 H8 109.5 . .
C1 C5 H9 109.5 . .
C1 C5 H10 109.5 . .
H9 C5 H10 109.5 . .
C1 C5 H11 109.5 . .
H9 C5 H11 109.5 . .
H10 C5 H11 109.5 . .
C7 C6 C10 111.3(12) . .
C7 C6 C9 114.2(11) . .
C10 C6 C9 106.8(10) . .
C7 C6 S2 106.5(8) . .
C10 C6 S2 105.3(9) . .
C9 C6 S2 112.5(10) . .
C6 C7 N2 111.0(10) . .
C6 C7 C8 110.2(11) . .
N2 C7 C8 103.9(10) . .
C6 C7 H12 110.5 . .
N2 C7 H12 110.5 . .
C8 C7 H12 110.5 . .
O4 C8 O3 121.7(12) . .
O4 C8 C7 123.2(10) . .
O3 C8 C7 115.1(10) . .
C6 C9 H13 109.5 . .
C6 C9 H14 109.5 . .
H13 C9 H14 109.5 . .
C6 C9 H15 109.5 . .
H13 C9 H15 109.5 . .
H14 C9 H15 109.5 . .
C6 C10 H16 109.5 . .
C6 C10 H17 109.5 . .
H16 C10 H17 109.5 . .
C6 C10 H18 109.5 . .
H16 C10 H18 109.5 . .
H17 C10 H18 109.5 . .
C11 C11 P1 111.6(9) 15 .
C11 C11 H19 109.3 15 .
P1 C11 H19 109.3 . .
C11 C11 H20 109.3 15 .
P1 C11 H20 109.3 . .
H19 C11 H20 108.0 . .
C13 C12 C17 116.8(12) . .
C13 C12 P1 125.0(10) . .
C17 C12 P1 118.2(10) . .
C12 C13 C14 119.5(13) . .
C12 C13 H21 120.3 . .
C14 C13 H21 120.3 . .
C15 C14 C13 122.0(15) . .
C15 C14 H22 119.0 . .
C13 C14 H22 119.0 . .
C14 C15 C16 118.5(15) . .
C14 C15 H23 120.8 . .
C16 C15 H23 120.8 . .
C17 C16 C15 123.4(18) . .
C17 C16 H24 118.3 . .
C15 C16 H24 118.3 . .
C16 C17 C12 119.6(16) . .
C16 C17 H25 120.2 . .
C12 C17 H25 120.2 . .
C23 C18 C19 120.0(11) . .
C23 C18 P1 120.5(8) . .
C19 C18 P1 119.4(9) . .
C20 C19 C18 119.4(13) . .
C20 C19 H26 120.3 . .
C18 C19 H26 120.3 . .
C19 C20 C21 120.1(13) . .
C19 C20 H27 119.9 . .
C21 C20 H27 119.9 . .
C22 C21 C20 121.6(14) . .
C22 C21 H28 119.2 . .
C20 C21 H28 119.2 . .
C21 C22 C23 120.5(14) . .
C21 C22 H29 119.7 . .
C23 C22 H29 119.7 . .
C18 C23 C22 118.1(12) . .
C18 C23 H30 121.0 . .
C22 C23 H30 121.0 . .
C24 C24 P2 111.0(11) 15 .
C24 C24 H31 109.4 15 .
P2 C24 H31 109.4 . .
C24 C24 H32 109.4 15 .
P2 C24 H32 109.4 . .
H31 C24 H32 108.0 . .
C26 C25 C30 121.9(13) . .
C26 C25 P2 120.3(10) . .
C30 C25 P2 117.7(11) . .
C25 C26 C27 119.3(16) . .
C25 C26 H33 120.4 . .
C27 C26 H33 120.4 . .
C28 C27 C26 118.8(17) . .
C28 C27 H34 120.6 . .
C26 C27 H34 120.6 . .
C29 C28 C27 118.8(17) . .
C29 C28 H35 120.6 . .
C27 C28 H35 120.6 . .
C28 C29 C30 126(2) . .
C28 C29 H36 117.2 . .
C30 C29 H36 117.2 . .
C25 C30 C29 115.0(18) . .
C25 C30 H37 122.5 . .
C29 C30 H37 122.5 . .
C36 C31 C32 120.1(11) . .
C36 C31 P2 120.0(10) . .
C32 C31 P2 119.9(10) . .
C33 C32 C31 119.2(15) . .
C33 C32 H38 120.4 . .
C31 C32 H38 120.4 . .
C34 C33 C32 119.1(16) . .
C34 C33 H39 120.4 . .
C32 C33 H39 120.4 . .
C33 C34 C35 121.5(13) . .
C33 C34 H40 119.2 . .
C35 C34 H40 119.2 . .
C36 C35 C34 117.9(15) . .
C36 C35 H41 121.0 . .
C34 C35 H41 121.0 . .
C35 C36 C31 121.4(14) . .
C35 C36 H42 119.3 . .
C31 C36 H42 119.3 . .
O5 Cl1 O5 136.9(15) 28 15
O5 Cl1 O5 136.9(16) 28 38
O5 Cl1 O5 136.9(16) 28 .
O5 Cl1 O6 120.3(13) 38 .
O5 Cl1 O6 120.3(13) . .
O5 Cl1 O6 120.3(13) 15 6
O5 Cl1 O6 120.3(13) 38 6
O6 Cl1 O6 114.6(9) . 6
O5 Cl1 O6 120.3(13) 15 5
O5 Cl1 O6 120.3(13) . 5
O6 Cl1 O6 114.6(9) . 5
O6 Cl1 O6 114.6(9) 6 5
O5 Cl1 O6 139.5(5) 28 15
O6 Cl1 O6 144.1(18) . 15
O5 Cl1 O6 139.5(5) 28 43
O6 Cl1 O6 144.1(18) 5 43
O8 Cl2 O8 113.5(6) 41_545 30_554
O8 Cl2 O8 113.5(6) 41_545 .
O8 Cl2 O8 113.5(6) 30_554 .
O8 Cl2 O7 105.1(8) 41_545 .
O8 Cl2 O7 105.1(8) 30_554 .
O8 Cl2 O7 105.1(8) . .
O9 Cl3 O9 113.6(15) . 4_655
O9 Cl3 O10 107.6(7) . 4_655
O9 Cl3 O10 109.4(7) 4_655 4_655
O9 Cl3 O10 109.4(7) . .
O9 Cl3 O10 107.6(7) 4_655 .
O10 Cl3 O10 109.3(13) 4_655 .
O13 Cl4 O11 109.8(18) . .
O13 Cl4 O12 109.6(18) . .
O11 Cl4 O12 109.4(18) . .
O13 Cl4 O14 109.1(18) . .
O11 Cl4 O14 109.2(18) . .
O12 Cl4 O14 109.7(18) . .

loop_
_geom_bond_atom_site_label_1
_geom_bond_atom_site_label_2
_geom_bond_distance
_geom_bond_site_symmetry_2
Au1 P1 2.270(3) .
Au1 S1 2.317(2) .
Au2 P2 2.265(3) .
Au2 S2 2.321(3) .
Co1 O1 1.907(7) .
Co1 O3 1.920(8) .
Co1 N2 1.940(10) .
Co1 N1 1.960(9) .
Co1 S1 2.284(3) .
Co1 S2 2.288(3) .
S1 C1 1.881(10) .
S2 C6 1.899(12) .
P1 C12 1.803(12) .
P1 C11 1.814(11) .
P1 C18 1.835(12) .
P2 C31 1.790(12) .
P2 C24 1.814(12) .
P2 C25 1.833(12) .
O1 C3 1.321(13) .
O2 C3 1.210(13) .
O3 C8 1.298(13) .
O4 C8 1.241(14) .
N1 C2 1.502(13) .
N1 H1 0.9200 .
N1 H2 0.9200 .
N2 C7 1.509(16) .
N2 H3 0.9200 .
N2 H4 0.9200 .
C1 C2 1.503(16) .
C1 C4 1.527(15) .
C1 C5 1.546(14) .
C2 C3 1.512(15) .
C2 H5 1.0000 .
C4 H6 0.9800 .
C4 H7 0.9800 .
C4 H8 0.9800 .
C5 H9 0.9800 .
C5 H10 0.9800 .
C5 H11 0.9800 .
C6 C7 1.467(18) .
C6 C10 1.529(16) .
C6 C9 1.551(19) .
C7 C8 1.529(18) .
C7 H12 1.0000 .
C9 H13 0.9800 .
C9 H14 0.9800 .
C9 H15 0.9800 .
C10 H16 0.9800 .
C10 H17 0.9800 .
C10 H18 0.9800 .
C11 C11 1.555(19) 15
C11 H19 0.9900 .
C11 H20 0.9900 .
C12 C13 1.328(17) .
C12 C17 1.416(19) .
C13 C14 1.442(18) .
C13 H21 0.9500 .
C14 C15 1.27(2) .
C14 H22 0.9500 .
C15 C16 1.34(2) .
C15 H23 0.9500 .
C16 C17 1.33(2) .
C16 H24 0.9500 .
C17 H25 0.9500 .
C18 C23 1.391(16) .
C18 C19 1.436(17) .
C19 C20 1.324(18) .
C19 H26 0.9500 .
C20 C21 1.42(2) .
C20 H27 0.9500 .
C21 C22 1.32(2) .
C21 H28 0.9500 .
C22 C23 1.417(18) .
C22 H29 0.9500 .
C23 H30 0.9500 .
C24 C24 1.56(2) 15
C24 H31 0.9900 .
C24 H32 0.9900 .
C25 C26 1.36(2) .
C25 C30 1.39(2) .
C26 C27 1.431(19) .
C26 H33 0.9500 .
C27 C28 1.38(3) .
C27 H34 0.9500 .
C28 C29 1.32(3) .
C28 H35 0.9500 .
C29 C30 1.40(2) .
C29 H36 0.9500 .
C30 H37 0.9500 .
C31 C36 1.400(18) .
C31 C32 1.420(19) .
C32 C33 1.41(2) .
C32 H38 0.9500 .
C33 C34 1.38(3) .
C33 H39 0.9500 .
C34 C35 1.45(3) .
C34 H40 0.9500 .
C35 C36 1.365(18) .
C35 H41 0.9500 .
C36 H42 0.9500 .
Cl1 O5 0.31(7) 28
Cl1 Cl1 1.05(6) 38
Cl1 Cl1 1.05(6) 28
Cl1 Cl1 1.05(6) 15
Cl1 O5 1.31(2) 15
Cl1 O5 1.31(2) 38
Cl1 O5 1.32(2) .
Cl1 O6 1.42(2) .
Cl1 O6 1.42(2) 6
Cl1 O6 1.42(2) 5
Cl1 O6 2.13(5) 15
Cl1 O6 2.13(5) 43
Cl2 O8 1.379(6) 41_545
Cl2 O8 1.379(6) 30_554
Cl2 O8 1.379(6) .
Cl2 O7 1.461(16) .
Cl3 O9 1.403(9) .
Cl3 O9 1.403(9) 4_655
Cl3 O10 1.435(9) 4_655
Cl3 O10 1.435(9) .
Cl4 O13 1.405(18) .
Cl4 O11 1.405(18) .
Cl4 O12 1.405(18) .
Cl4 O14 1.406(18) .
O5 Cl1 0.31(7) 28
O5 Cl1 1.31(2) 15
O5 Cl1 1.32(2) 38
O5 O6 1.38(2) 15
O5 O6 1.38(2) 6
O5 O6 1.38(2) 43
O5 O5 1.56(6) 38
O5 O5 1.56(6) 15
O5 O5 1.56(6) 28
O6 O5 1.38(2) 15
O6 O5 1.38(2) 28
O6 Cl1 1.42(2) 38
O6 Cl1 2.13(5) 28
O6 Cl1 2.13(5) 15

loop_
_geom_hbond_atom_site_label_D
_geom_hbond_atom_site_label_H
_geom_hbond_atom_site_label_A
_geom_hbond_distance_DH
_geom_hbond_distance_HA
_geom_hbond_distance_DA
_geom_hbond_angle_DHA
_geom_hbond_site_symmetry_A
N1 H1 O4 0.92 2.12 2.970(12) 153.8 43
N1 H2 O9 0.92 2.24 3.00(2) 140.6 41_545
N1 H2 O10 0.92 2.45 3.31(2) 156.4 43
N1 H2 Cl3 0.92 2.76 3.625(10) 156.1 41_545

loop_
_geom_torsion_atom_site_label_1
_geom_torsion_atom_site_label_2
_geom_torsion_atom_site_label_3
_geom_torsion_atom_site_label_4
_geom_torsion
_geom_torsion_site_symmetry_1
_geom_torsion_site_symmetry_4
O1 Co1 S1 C1 -57.8(4) . .
O3 Co1 S1 C1 120.5(4) . .
N1 Co1 S1 C1 25.1(4) . .
S2 Co1 S1 C1 -149.1(3) . .
O1 Co1 S1 Au1 50.1(2) . .
O3 Co1 S1 Au1 -131.5(3) . .
N1 Co1 S1 Au1 133.1(3) . .
S2 Co1 S1 Au1 -41.11(11) . .
O1 Co1 S2 C6 115.7(5) . .
O3 Co1 S2 C6 -60.8(5) . .
N2 Co1 S2 C6 22.0(5) . .
S1 Co1 S2 C6 -152.7(4) . .
O1 Co1 S2 Au2 -137.7(2) . .
O3 Co1 S2 Au2 45.9(2) . .
N2 Co1 S2 Au2 128.7(3) . .
S1 Co1 S2 Au2 -46.09(12) . .
N2 Co1 O1 C3 -116.3(8) . .
N1 Co1 O1 C3 -23.6(7) . .
S1 Co1 O1 C3 61.5(7) . .
S2 Co1 O1 C3 157.6(7) . .
N2 Co1 O3 C8 -27.3(8) . .
N1 Co1 O3 C8 -119.7(8) . .
S1 Co1 O3 C8 154.8(8) . .
S2 Co1 O3 C8 58.7(8) . .
O1 Co1 N1 C2 40.8(6) . .
O3 Co1 N1 C2 -142.8(6) . .
N2 Co1 N1 C2 134.1(7) . .
S1 Co1 N1 C2 -51.3(6) . .
O1 Co1 N2 C7 -139.4(7) . .
O3 Co1 N2 C7 42.2(7) . .
N1 Co1 N2 C7 137.3(7) . .
S2 Co1 N2 C7 -48.6(7) . .
Co1 S1 C1 C2 4.8(7) . .
Au1 S1 C1 C2 -98.1(6) . .
Co1 S1 C1 C4 128.6(7) . .
Au1 S1 C1 C4 25.7(8) . .
Co1 S1 C1 C5 -116.1(7) . .
Au1 S1 C1 C5 141.0(7) . .
Co1 N1 C2 C1 70.5(9) . .
Co1 N1 C2 C3 -49.6(8) . .
C4 C1 C2 N1 -168.6(8) . .
C5 C1 C2 N1 71.5(11) . .
S1 C1 C2 N1 -46.4(10) . .
C4 C1 C2 C3 -52.4(12) . .
C5 C1 C2 C3 -172.3(9) . .
S1 C1 C2 C3 69.8(9) . .
Co1 O1 C3 O2 -176.9(9) . .
Co1 O1 C3 C2 -1.7(11) . .
N1 C2 C3 O2 -149.4(11) . .
C1 C2 C3 O2 91.0(13) . .
N1 C2 C3 O1 35.6(12) . .
C1 C2 C3 O1 -84.0(11) . .
Co1 S2 C6 C7 8.4(9) . .
Au2 S2 C6 C7 -97.4(9) . .
Co1 S2 C6 C10 -109.9(9) . .
Au2 S2 C6 C10 144.4(9) . .
Co1 S2 C6 C9 134.2(8) . .
Au2 S2 C6 C9 28.5(9) . .
C10 C6 C7 N2 65.5(13) . .
C9 C6 C7 N2 -173.5(10) . .
S2 C6 C7 N2 -48.7(12) . .
C10 C6 C7 C8 -179.9(10) . .
C9 C6 C7 C8 -59.0(13) . .
S2 C6 C7 C8 65.8(11) . .
Co1 N2 C7 C6 70.4(11) . .
Co1 N2 C7 C8 -48.0(9) . .
Co1 O3 C8 O4 -176.5(10) . .
Co1 O3 C8 C7 3.5(13) . .
C6 C7 C8 O4 91.8(15) . .
N2 C7 C8 O4 -149.3(12) . .
C6 C7 C8 O3 -88.2(13) . .
N2 C7 C8 O3 30.7(14) . .
C12 P1 C11 C11 174.4(4) . 15
C18 P1 C11 C11 62.0(4) . 15
Au1 P1 C11 C11 -58.8(3) . 15
C11 P1 C12 C13 -8.4(13) . .
C18 P1 C12 C13 102.8(13) . .
Au1 P1 C12 C13 -134.7(11) . .
C11 P1 C12 C17 170.2(13) . .
C18 P1 C12 C17 -78.6(14) . .
Au1 P1 C12 C17 43.9(14) . .
C17 C12 C13 C14 4(2) . .
P1 C12 C13 C14 -177.3(11) . .
C12 C13 C14 C15 -1(3) . .
C13 C14 C15 C16 -1(3) . .
C14 C15 C16 C17 0(3) . .
C15 C16 C17 C12 4(4) . .
C13 C12 C17 C16 -6(3) . .
P1 C12 C17 C16 175.7(18) . .
C12 P1 C18 C23 132.4(10) . .
C11 P1 C18 C23 -116.3(10) . .
Au1 P1 C18 C23 6.9(10) . .
C12 P1 C18 C19 -51.2(11) . .
C11 P1 C18 C19 60.2(11) . .
Au1 P1 C18 C19 -176.6(9) . .
C23 C18 C19 C20 -4(2) . .
P1 C18 C19 C20 179.2(12) . .
C18 C19 C20 C21 5(2) . .
C19 C20 C21 C22 -5(2) . .
C20 C21 C22 C23 3(2) . .
C19 C18 C23 C22 2.9(18) . .
P1 C18 C23 C22 179.3(10) . .
C21 C22 C23 C18 -2(2) . .
C31 P2 C24 C24 75.8(5) . 15
C25 P2 C24 C24 -173.9(4) . 15
Au2 P2 C24 C24 -46.8(4) . 15
C31 P2 C25 C26 66.9(11) . .
C24 P2 C25 C26 -46.7(11) . .
Au2 P2 C25 C26 -171.1(9) . .
C31 P2 C25 C30 -110.6(12) . .
C24 P2 C25 C30 135.8(11) . .
Au2 P2 C25 C30 11.3(12) . .
C30 C25 C26 C27 7(2) . .
P2 C25 C26 C27 -170.3(10) . .
C25 C26 C27 C28 -7(2) . .
C26 C27 C28 C29 6(3) . .
C27 C28 C29 C30 -5(4) . .
C26 C25 C30 C29 -5(2) . .
P2 C25 C30 C29 172.2(15) . .
C28 C29 C30 C25 4(3) . .
C24 P2 C31 C36 -139.7(10) . .
C25 P2 C31 C36 108.2(11) . .
Au2 P2 C31 C36 -16.8(11) . .
C24 P2 C31 C32 40.5(12) . .
C25 P2 C31 C32 -71.6(12) . .
Au2 P2 C31 C32 163.4(10) . .
C36 C31 C32 C33 -2(2) . .
P2 C31 C32 C33 177.6(12) . .
C31 C32 C33 C34 -6(2) . .
C32 C33 C34 C35 9(3) . .
C33 C34 C35 C36 -5(2) . .
C34 C35 C36 C31 -3(2) . .
C32 C31 C36 C35 7(2) . .
P2 C31 C36 C35 -173.2(10) . .
O5 Cl1 O5 Cl1 -179.97(8) 28 28
Cl1 Cl1 O5 Cl1 33.1(4) 38 28
Cl1 Cl1 O5 Cl1 -33.0(4) 15 28
O5 Cl1 O5 Cl1 38.4(7) 15 28
O5 Cl1 O5 Cl1 -38.3(8) 38 28
O6 Cl1 O5 Cl1 77.1(19) . 28
O6 Cl1 O5 Cl1 -179.95(9) 6 28
O6 Cl1 O5 Cl1 -77(2) 5 28
O6 Cl1 O5 Cl1 -63.2(12) 15 28
O6 Cl1 O5 Cl1 63.3(13) 43 28
O5 Cl1 O5 Cl1 -147.0(4) 28 15
Cl1 Cl1 O5 Cl1 66.1(8) 38 15
Cl1 Cl1 O5 Cl1 33.0(4) 28 15
O5 Cl1 O5 Cl1 71.4(4) 15 15
O5 Cl1 O5 Cl1 -5.3(12) 38 15
O6 Cl1 O5 Cl1 110.1(15) . 15
O6 Cl1 O5 Cl1 -147.0(4) 6 15
O6 Cl1 O5 Cl1 -44(2) 5 15
O6 Cl1 O5 Cl1 -30.2(9) 15 15
O6 Cl1 O5 Cl1 96.3(16) 43 15
O5 Cl1 O5 Cl1 146.9(4) 28 38
Cl1 Cl1 O5 Cl1 -33.1(4) 28 38
Cl1 Cl1 O5 Cl1 -66.1(8) 15 38
O5 Cl1 O5 Cl1 5.3(12) 15 38
O5 Cl1 O5 Cl1 -71.4(4) 38 38
O6 Cl1 O5 Cl1 44(2) . 38
O6 Cl1 O5 Cl1 147.0(4) 6 38
O6 Cl1 O5 Cl1 -110.1(15) 5 38
O6 Cl1 O5 Cl1 -96.3(16) 15 38
O6 Cl1 O5 Cl1 30.2(9) 43 38
O5 Cl1 O5 O6 -116.8(12) 28 15
Cl1 Cl1 O5 O6 96.3(16) 38 15
Cl1 Cl1 O5 O6 63.2(13) 28 15
Cl1 Cl1 O5 O6 30.2(9) 15 15
O5 Cl1 O5 O6 101.6(6) 15 15
O5 Cl1 O5 O6 25(2) 38 15
O6 Cl1 O5 O6 140.3(11) . 15
O6 Cl1 O5 O6 -116.7(12) 6 15
O6 Cl1 O5 O6 -14(3) 5 15
O6 Cl1 O5 O6 127(2) 43 15
O5 Cl1 O5 O6 -0.018(12) 28 6
Cl1 Cl1 O5 O6 -147.0(4) 38 6
Cl1 Cl1 O5 O6 179.95(6) 28 6
Cl1 Cl1 O5 O6 147.0(4) 15 6
O5 Cl1 O5 O6 -141.6(8) 15 6
O5 Cl1 O5 O6 141.7(8) 38 6
O6 Cl1 O5 O6 -103.0(19) . 6
O6 Cl1 O5 O6 103.0(19) 5 6
O6 Cl1 O5 O6 116.7(12) 15 6
O6 Cl1 O5 O6 -116.7(12) 43 6
O5 Cl1 O5 O6 116.7(13) 28 43
Cl1 Cl1 O5 O6 -30.2(9) 38 43
Cl1 Cl1 O5 O6 -63.3(13) 28 43
Cl1 Cl1 O5 O6 -96.3(16) 15 43
O5 Cl1 O5 O6 -25(2) 15 43
O5 Cl1 O5 O6 -101.6(6) 38 43
O6 Cl1 O5 O6 14(3) . 43
O6 Cl1 O5 O6 116.7(12) 6 43
O6 Cl1 O5 O6 -140.3(11) 5 43
O6 Cl1 O5 O6 -127(2) 15 43
O5 Cl1 O5 O5 -141.7(8) 28 38
Cl1 Cl1 O5 O5 71.4(4) 38 38
Cl1 Cl1 O5 O5 38.3(8) 28 38
Cl1 Cl1 O5 O5 5.3(12) 15 38
O5 Cl1 O5 O5 76.7(16) 15 38
O6 Cl1 O5 O5 115(3) . 38
O6 Cl1 O5 O5 -141.7(8) 6 38
O6 Cl1 O5 O5 -38.7(12) 5 38
O6 Cl1 O5 O5 -25(2) 15 38
O6 Cl1 O5 O5 101.6(6) 43 38
O5 Cl1 O5 O5 141.6(8) 28 15
Cl1 Cl1 O5 O5 -5.3(12) 38 15
Cl1 Cl1 O5 O5 -38.4(8) 28 15
Cl1 Cl1 O5 O5 -71.4(4) 15 15
O5 Cl1 O5 O5 -76.7(16) 38 15
O6 Cl1 O5 O5 38.7(12) . 15
O6 Cl1 O5 O5 141.6(8) 6 15
O6 Cl1 O5 O5 -115(3) 5 15
O6 Cl1 O5 O5 -101.6(6) 15 15
O6 Cl1 O5 O5 25(2) 43 15
Cl1 Cl1 O5 O5 -146.9(4) 38 28
Cl1 Cl1 O5 O5 179.97(6) 28 28
Cl1 Cl1 O5 O5 147.0(4) 15 28
O5 Cl1 O5 O5 -141.6(7) 15 28
O5 Cl1 O5 O5 141.7(8) 38 28
O6 Cl1 O5 O5 -102.9(19) . 28
O6 Cl1 O5 O5 0.02(5) 6 28
O6 Cl1 O5 O5 103(2) 5 28
O6 Cl1 O5 O5 116.8(12) 15 28
O6 Cl1 O5 O5 -116.7(13) 43 28
O5 Cl1 O6 O5 180.0(2) 28 15
Cl1 Cl1 O6 O5 0.000(2) 38 15
Cl1 Cl1 O6 O5 -34.6(4) 28 15
Cl1 Cl1 O6 O5 34.6(4) 15 15
O5 Cl1 O6 O5 43(2) 38 15
O5 Cl1 O6 O5 -43(2) . 15
O6 Cl1 O6 O5 -112.2(18) 6 15
O6 Cl1 O6 O5 112.2(18) 5 15
O6 Cl1 O6 O5 0.000(2) 15 15
O6 Cl1 O6 O5 -34.6(4) 43 15
Cl1 Cl1 O6 O5 180.00(19) 38 28
Cl1 Cl1 O6 O5 145.4(4) 28 28
Cl1 Cl1 O6 O5 -145.4(4) 15 28
O5 Cl1 O6 O5 180.0(2) 15 28
O5 Cl1 O6 O5 -137(2) 38 28
O5 Cl1 O6 O5 137(2) . 28
O6 Cl1 O6 O5 67.8(18) 6 28
O6 Cl1 O6 O5 -67.8(18) 5 28
O6 Cl1 O6 O5 180.00(17) 15 28
O6 Cl1 O6 O5 145.4(4) 43 28
O5 Cl1 O6 Cl1 180.00(19) 28 38
Cl1 Cl1 O6 Cl1 -34.6(4) 28 38
Cl1 Cl1 O6 Cl1 34.6(4) 15 38
O5 Cl1 O6 Cl1 0.000(5) 15 38
O5 Cl1 O6 Cl1 43(2) 38 38
O5 Cl1 O6 Cl1 -43(2) . 38
O6 Cl1 O6 Cl1 -112.2(18) 6 38
O6 Cl1 O6 Cl1 112.2(18) 5 38
O6 Cl1 O6 Cl1 0.000(4) 15 38
O6 Cl1 O6 Cl1 -34.6(4) 43 38
O5 Cl1 O6 Cl1 -145.4(4) 28 28
Cl1 Cl1 O6 Cl1 34.6(4) 38 28
Cl1 Cl1 O6 Cl1 69.1(8) 15 28
O5 Cl1 O6 Cl1 34.6(4) 15 28
O5 Cl1 O6 Cl1 78(3) 38 28
O5 Cl1 O6 Cl1 -9(2) . 28
O6 Cl1 O6 Cl1 -77.6(14) 6 28
O6 Cl1 O6 Cl1 147(2) 5 28
O6 Cl1 O6 Cl1 34.6(4) 15 28
O6 Cl1 O6 Cl1 0.000(5) 43 28
O5 Cl1 O6 Cl1 145.4(4) 28 15
Cl1 Cl1 O6 Cl1 -34.6(4) 38 15
Cl1 Cl1 O6 Cl1 -69.1(8) 28 15
O5 Cl1 O6 Cl1 -34.6(4) 15 15
O5 Cl1 O6 Cl1 9(2) 38 15
O5 Cl1 O6 Cl1 -78(3) . 15
O6 Cl1 O6 Cl1 -147(2) 6 15
O6 Cl1 O6 Cl1 77.6(14) 5 15
O6 Cl1 O6 Cl1 -34.6(4) 15 15
O6 Cl1 O6 Cl1 -69.1(8) 43 15
